data_8100693
loop_
_publ_author_name
'Gream, G. E.'
'Kirkbride, P. K.'
'Tiekink, E. R. T.'

_publ_section_title
;
Crystal structure of 5-(E)-benzylidenebicyclo[4.2.2]deca-2,7-diene-
9,9,10,10-tetracarbonitrile, C~21~H~14~N~4~
;
_journal_issue 3
_journal_name_full 'Zeitschrift f\"ur Kristallographie - New Crystal Structures'
_journal_page_first 355
_journal_page_last 356
_journal_volume 217
_journal_year 2002
_chemical_formula_structural 'C21 H14 N4'
_chemical_formula_sum 'C21 H14 N4'
_chemical_formula_weight 322.36
_space_group_crystal_system triclinic
_space_group_IT_number 2
_space_group_name_Hall '-P 1'
_space_group_name_H-M_alt 'P -1'
_cell_angle_alpha 91.92(1)
_cell_angle_beta 99.16(1)
_cell_angle_gamma 101.20(2)
_cell_formula_units_Z 2
_cell_length_a 7.630(2)
_cell_length_b 9.497(2)
_cell_length_c 12.467(2)
_cell_measurement_temperature 293(2)
_cell_volume 872.9(3)
_diffrn_ambient_temperature 293
_exptl_crystal_density_diffrn 1.226
_cod_depositor_comments
;
 Updating space group information and adding the symmetry operation list.

 Antanas Vaitkus,
 2018-06-14

 Updating _geom_bond_atom_site_label_1 and _geom_bond_atom_site_label_2 data
 values to establish relationships between rows in different loops.

 Antanas Vaitkus,
 2018-06-14
;
_cod_database_code 8100693

loop_
_space_group_symop_id
_space_group_symop_operation_xyz
1 x,y,z
2 -x,-y,-z

loop_
_atom_site_label
_atom_site_type_symbol
_atom_site_fract_x
_atom_site_fract_y
_atom_site_fract_z
_atom_site_U_iso_or_equiv
_atom_site_adp_type
_atom_site_occupancy
_atom_site_symmetry_multiplicity
_atom_site_calc_flag
_atom_site_refinement_flags
_atom_site_disorder_assembly
_atom_site_disorder_group
N9a N 0.3437(2) 0.7777(2) 0.38831(15) 0.0502(5) Uani 1 1 d . . .
N9b N -0.0399(2) 0.6633(2) 0.10250(14) 0.0531(5) Uani 1 2 d . . .
N10a N 0.6256(2) 0.51071(17) 0.32280(13) 0.0382(4) Uani 1 2 d . . .
N10b N 0.3917(2) 0.62940(18) 0.02672(14) 0.0434(5) Uani 1 2 d . . .
C1 C 0.0581(2) 0.4493(2) 0.31154(14) 0.0339(5) Uani 1 2 d . . .
H1 H -0.0267 0.4986 0.3414 0.041 Uiso 1 2 calc R . .
C2 C 0.1753(2) 0.3994(2) 0.40646(15) 0.0344(5) Uani 1 2 d . . .
H2 H 0.1963 0.4562 0.4712 0.041 Uiso 1 2 calc R . .
C3 C 0.2519(2) 0.2852(2) 0.40941(15) 0.0368(5) Uani 1 2 d . . .
H3 H 0.3248 0.2763 0.4751 0.044 Uiso 1 2 calc R . .
C4 C 0.2387(3) 0.1681(2) 0.32241(15) 0.0370(5) Uani 1 2 d . . .
H4a H 0.3015 0.0958 0.3539 0.044 Uiso 1 2 calc R . .
H4b H 0.1121 0.1226 0.3005 0.044 Uiso 1 2 calc R . .
C5 C 0.3148(2) 0.21518(18) 0.22172(14) 0.0289(4) Uani 1 2 d . . .
C5a C 0.4477(2) 0.16414(18) 0.18598(15) 0.0312(5) Uani 1 2 d . . .
H5a H 0.4708 0.1916 0.1179 0.037 Uiso 1 2 calc R . .
C6 C 0.2265(2) 0.32090(19) 0.15316(14) 0.0299(4) Uani 1 2 d . . .
H6 H 0.2488 0.3069 0.0787 0.036 Uiso 1 2 calc R . .
C7 C 0.0242(2) 0.2880(2) 0.14910(16) 0.0379(5) Uani 1 2 d . . .
H7 H -0.0492 0.2307 0.0908 0.045 Uiso 1 2 calc R . .
C8 C -0.0511(2) 0.3384(2) 0.22586(16) 0.0403(5) Uani 1 2 d . . .
H8 H -0.1736 0.3048 0.2270 0.048 Uiso 1 2 calc R . .
C9 C 0.1778(2) 0.56140(19) 0.25032(14) 0.0287(4) Uani 1 2 d . . .
C9a C 0.2767(3) 0.6842(2) 0.32576(15) 0.0330(5) Uani 1 2 d . . .
C9b C 0.0559(3) 0.6177(2) 0.16549(15) 0.0359(5) Uani 1 2 d . . .
C10 C 0.3121(2) 0.48576(19) 0.19384(13) 0.0257(4) Uani 1 2 d . . .
C10a C 0.4868(2) 0.49739(19) 0.26918(14) 0.0272(4) Uani 1 2 d . . .
C10b C 0.3581(2) 0.5667(2) 0.09958(15) 0.0284(4) Uani 1 2 d . . .
C51 C 0.5627(2) 0.07044(19) 0.23946(15) 0.0300(4) Uani 1 2 d . . .
C52 C 0.6068(3) -0.0389(2) 0.17843(16) 0.0405(5) Uani 1 2 d . . .
H52 H 0.5582 -0.0548 0.1047 0.049 Uiso 1 2 calc R . .
C53 C 0.7216(3) -0.1244(2) 0.22524(19) 0.0487(6) Uani 1 2 d . . .
H53 H 0.7476 -0.1983 0.1835 0.058 Uiso 1 2 calc R . .
C54 C 0.7975(3) -0.1000(2) 0.33388(19) 0.0470(6) Uani 1 2 d . . .
H54 H 0.8755 -0.1569 0.3655 0.056 Uiso 1 2 calc R . .
C55 C 0.7575(3) 0.0082(2) 0.39518(17) 0.0416(5) Uani 1 2 d . . .
H55 H 0.8089 0.0247 0.4684 0.050 Uiso 1 2 calc R . .
C56 C 0.6416(3) 0.0929(2) 0.34911(15) 0.0360(5) Uani 1 2 d . . .
H56 H 0.6157 0.1659 0.3918 0.043 Uiso 1 2 calc R . .

loop_
_atom_site_aniso_label
_atom_site_aniso_U_11
_atom_site_aniso_U_22
_atom_site_aniso_U_33
_atom_site_aniso_U_23
_atom_site_aniso_U_13
_atom_site_aniso_U_12
N9a 0.0528(12) 0.0513(12) 0.0455(11) -0.0063(10) 0.0108(9) 0.0075(10)
N9b 0.0538(12) 0.0765(14) 0.0394(10) 0.0088(10) 0.0071(9) 0.0381(11)
N10a 0.0270(9) 0.0443(11) 0.0422(10) 0.0016(8) 0.0018(8) 0.0082(8)
N10b 0.0509(11) 0.0436(11) 0.0402(10) 0.0115(9) 0.0147(9) 0.0133(9)
C1 0.0239(10) 0.0507(12) 0.0303(11) 0.0059(9) 0.0087(8) 0.0112(9)
C2 0.0282(10) 0.0507(13) 0.0257(10) 0.0076(9) 0.0087(8) 0.0074(9)
C3 0.0315(11) 0.0516(13) 0.0289(11) 0.0130(10) 0.0093(9) 0.0066(10)
C4 0.0352(11) 0.0377(12) 0.0395(12) 0.0140(9) 0.0101(9) 0.0056(9)
C5 0.0312(10) 0.0259(10) 0.0275(10) 0.0023(8) 0.0050(8) 0.0010(8)
C5a 0.0413(11) 0.0252(10) 0.0256(10) 0.0029(8) 0.0057(9) 0.0031(9)
C6 0.0307(10) 0.0320(11) 0.0260(10) 0.0025(8) 0.0032(8) 0.0050(8)
C7 0.0285(11) 0.0427(12) 0.0360(11) 0.0021(10) -0.0039(9) -0.0009(9)
C8 0.0222(10) 0.0518(13) 0.0438(12) 0.0094(11) 0.0041(10) 0.0003(9)
C9 0.0252(10) 0.0382(11) 0.0246(9) 0.0027(8) 0.0018(8) 0.0124(8)
C9a 0.0317(11) 0.0400(12) 0.0301(11) 0.0034(10) 0.0073(9) 0.0121(9)
C9b 0.0326(11) 0.0500(13) 0.0310(11) 0.0044(10) 0.0084(9) 0.0203(10)
C10 0.0220(10) 0.0323(10) 0.0232(9) 0.0053(8) 0.0022(8) 0.0071(8)
C10a 0.0243(11) 0.0282(10) 0.0301(10) 0.0019(8) 0.0073(9) 0.0054(8)
C10b 0.0277(10) 0.0307(10) 0.0292(11) 0.0034(9) 0.0050(9) 0.0112(8)
C51 0.0330(10) 0.0256(10) 0.0317(11) 0.0059(8) 0.0091(9) 0.0036(8)
C52 0.0462(13) 0.0400(12) 0.0373(12) 0.0005(10) 0.0100(10) 0.0112(10)
C53 0.0508(13) 0.0390(12) 0.0624(16) 0.0017(11) 0.0172(12) 0.0182(10)
C54 0.0380(12) 0.0417(13) 0.0655(15) 0.0183(12) 0.0115(11) 0.0133(10)
C55 0.0390(12) 0.0444(13) 0.0400(12) 0.0133(10) 0.0044(10) 0.0052(10)
C56 0.0406(11) 0.0306(11) 0.0367(12) 0.0060(9) 0.0092(9) 0.0041(9)

loop_
_geom_bond_atom_site_label_1
_geom_bond_atom_site_label_2
_geom_bond_distance
_geom_bond_site_symmetry_2
_geom_bond_publ_flag
N9b C9b 1.141(2) . ?
N9a C9a 1.144(2) . ?
N10a C10a 1.141(2) . ?
N10b C10b 1.139(2) . ?
C1 C8 1.498(3) . ?
C1 C2 1.513(2) . ?
C1 C9 1.565(3) . ?
C2 C3 1.327(3) . ?
C3 C4 1.505(3) . ?
C4 C5 1.511(3) . ?
C5 C5a 1.335(3) . ?
C5 C6 1.526(2) . ?
C5a C51 1.471(3) . ?
C6 C7 1.507(3) . ?
C6 C10 1.606(2) . ?
C7 C8 1.314(3) . ?
C9 C9a 1.474(3) . ?
C9 C9b 1.479(3) . ?
C9 C10 1.594(2) . ?
C10b C10 1.477(3) . ?
C10 C10a 1.486(3) . ?
C51 C52 1.391(3) . ?
C51 C56 1.395(3) . ?
C52 C53 1.383(3) . ?
C53 C54 1.379(3) . ?
C54 C55 1.370(3) . ?
C55 C56 1.380(3) . ?
